data_4346670
loop_
_publ_author_name
'Xu, Chaojie'
'Guenet, Aur\'elie'
'Kyritsakas, Nathalie'
'Planeix, Jean-Marc'
'Hosseini, Mir Wais'

_publ_section_title
;
 Molecular Tectonics: Design of Enantiopure Luminescent Heterometallic
 Ir(III)-Cd(II) Coordination Network.
;
_journal_issue 21
_journal_name_full 'Inorganic chemistry'
_journal_page_first 10429
_journal_page_last 10439
_journal_paper_doi 10.1021/acs.inorgchem.5b01910
_journal_volume 54
_journal_year 2015
_chemical_formula_moiety '4(C46 H26 F4 Ir N6),4(F6 P),3(H2 O)'
_chemical_formula_sum 'C184 H110 F40 Ir4 N24 O3 P4'
_chemical_formula_weight 4357.63
_space_group_crystal_system triclinic
_space_group_IT_number 2
_space_group_name_Hall '-P 1'
_space_group_name_H-M_alt 'P -1'
_atom_sites_solution_hydrogens geom
_audit_creation_method SHELXL-2014/6
_cell_angle_alpha 71.3150(10)
_cell_angle_beta 82.8320(10)
_cell_angle_gamma 83.3790(10)
_cell_formula_units_Z 1
_cell_length_a 13.7634(3)
_cell_length_b 15.9262(5)
_cell_length_c 23.4390(6)
_cell_measurement_reflns_used 9858
_cell_measurement_temperature 173(2)
_cell_measurement_theta_max 28.88
_cell_measurement_theta_min 2.58
_cell_volume 4813.4(2)
_computing_cell_refinement 'Bruker SAINT'
_computing_data_collection 'Bruker APEX2'
_computing_data_reduction 'Bruker SAINT'
_computing_molecular_graphics 'Bruker SHELXTL'
_computing_publication_material 'Bruker SHELXTL'
_computing_structure_refinement 'SHELXL-2014/6 (Sheldrick, 2014)'
_computing_structure_solution 'SHELXS-97 (Sheldrick, 2008)'
_diffrn_ambient_temperature 173(2)
_diffrn_measured_fraction_theta_full 0.963
_diffrn_measured_fraction_theta_max 0.873
_diffrn_measurement_device_type 'Bruker APEX-II CCD'
_diffrn_measurement_method '\f and \w scans'
_diffrn_radiation_monochromator graphite
_diffrn_radiation_source 'fine-focus sealed tube'
_diffrn_radiation_type MoK\a
_diffrn_radiation_wavelength 0.71073
_diffrn_reflns_av_unetI/netI 0.0480
_diffrn_reflns_Laue_measured_fraction_full 0.963
_diffrn_reflns_Laue_measured_fraction_max 0.873
_diffrn_reflns_limit_h_max 18
_diffrn_reflns_limit_h_min -15
_diffrn_reflns_limit_k_max 22
_diffrn_reflns_limit_k_min -21
_diffrn_reflns_limit_l_max 33
_diffrn_reflns_limit_l_min 0
_diffrn_reflns_number 24677
_diffrn_reflns_point_group_measured_fraction_full 0.963
_diffrn_reflns_point_group_measured_fraction_max 0.873
_diffrn_reflns_theta_full 25.242
_diffrn_reflns_theta_max 29.50
_diffrn_reflns_theta_min 1.936
_exptl_absorpt_coefficient_mu 2.885
_exptl_absorpt_correction_T_max 0.8933
_exptl_absorpt_correction_T_min 0.8460
_exptl_absorpt_correction_type multi-scan
_exptl_absorpt_process_details sadabs
_exptl_crystal_colour yellow
_exptl_crystal_density_diffrn 1.503
_exptl_crystal_density_meas ?
_exptl_crystal_description prism
_exptl_crystal_F_000 2134
_exptl_crystal_size_max 0.060
_exptl_crystal_size_mid 0.060
_exptl_crystal_size_min 0.040
_platon_squeeze_details ' '
_refine_diff_density_max 1.440
_refine_diff_density_min -1.121
_refine_diff_density_rms 0.129
_refine_ls_extinction_method none
_refine_ls_goodness_of_fit_ref 1.073
_refine_ls_hydrogen_treatment constr
_refine_ls_matrix_type full
_refine_ls_number_parameters 1171
_refine_ls_number_reflns 24677
_refine_ls_number_restraints 0
_refine_ls_restrained_S_all 1.073
_refine_ls_R_factor_all 0.0650
_refine_ls_R_factor_gt 0.0400
_refine_ls_shift/su_max 0.002
_refine_ls_shift/su_mean 0.000
_refine_ls_structure_factor_coef Fsqd
_refine_ls_weighting_details 'w=1/[\s^2^(Fo^2^)+(0.0680P)^2^+0.5000P] where P=(Fo^2^+2Fc^2^)/3'
_refine_ls_weighting_scheme calc
_refine_ls_wR_factor_gt 0.1107
_refine_ls_wR_factor_ref 0.1194
_reflns_Friedel_coverage 0.000
_reflns_number_gt 17860
_reflns_number_total 24677
_reflns_threshold_expression 'I > 2\s(I)'
_cod_data_source_file ic5b01910_si_002.cif
_cod_data_source_block rac-[Ir(dFppy)2(1)][PF6]
_cod_depositor_comments
;
The following automatic conversions were performed:

data item '_exptl_crystal_density_meas' value 'none' was changed to
'?' -- the value is perceived as not measured.

Automatic conversion script
Id: cif_fix_values 6909 2019-04-08 15:41:33Z antanas 
;
_cod_database_code 4346670
_shelx_space_group_comment
;
The symmetry employed for this shelxl refinement is uniquely defined
by the following loop, which should always be used as a source of
symmetry information in preference to the above space-group names.
They are only intended as comments.
;
_shelx_estimated_absorpt_t_min 0.846
_shelx_estimated_absorpt_t_max 0.893
_diffrn_reflns_v_r_equivalents 0.0456
_shelxl_version_number 2014/6

loop_
_space_group_symop_operation_xyz
'x, y, z'
'-x, -y, -z'

loop_
_atom_site_label
_atom_site_type_symbol
_atom_site_fract_x
_atom_site_fract_y
_atom_site_fract_z
_atom_site_U_iso_or_equiv
_atom_site_adp_type
_atom_site_occupancy
_atom_site_site_symmetry_order
_atom_site_calc_flag
_atom_site_refinement_flags_posn
_atom_site_refinement_flags_adp
_atom_site_refinement_flags_occupancy
_atom_site_disorder_assembly
_atom_site_disorder_group
Ir1 Ir 0.86134(2) 0.79842(2) 0.45999(2) 0.02740(5) Uani 1 1 d . . . A 1
N1 N 0.1706(4) 0.5569(4) 0.4835(3) 0.0766(16) Uani 1 1 d . . . A 1
C1 C 0.3567(3) 0.5838(3) 0.5087(2) 0.0418(11) Uani 1 1 d . . . A 1
C2 C 0.3206(4) 0.6298(4) 0.4544(3) 0.0628(15) Uani 1 1 d . . . A 1
H2 H 0.3583 0.6713 0.4238 0.075 Uiso 1 1 calc R U . A 1
C3 C 0.2274(4) 0.6142(5) 0.4453(3) 0.078(2) Uani 1 1 d . . . A 1
H3 H 0.2026 0.6482 0.4080 0.093 Uiso 1 1 calc R U . A 1
C4 C 0.2076(4) 0.5137(4) 0.5348(3) 0.0663(17) Uani 1 1 d . . . A 1
H4 H 0.1683 0.4720 0.5639 0.080 Uiso 1 1 calc R U . A 1
C5 C 0.2984(3) 0.5233(3) 0.5504(2) 0.0491(12) Uani 1 1 d . . . A 1
H5 H 0.3200 0.4892 0.5886 0.059 Uiso 1 1 calc R U . A 1
C6 C 0.4509(3) 0.5969(3) 0.5221(2) 0.0385(10) Uani 1 1 d . . . A 1
C7 C 0.5296(3) 0.6090(3) 0.5336(2) 0.0346(10) Uani 1 1 d . . . A 1
C8 C 0.6237(3) 0.6214(3) 0.54798(19) 0.0336(10) Uani 1 1 d . . . A 1
C9 C 0.6805(3) 0.6872(3) 0.50814(18) 0.0317(9) Uani 1 1 d . . . A 1
H9 H 0.6550 0.7230 0.4714 0.038 Uiso 1 1 calc R U . A 1
N2 N 0.7685(2) 0.7021(2) 0.51925(14) 0.0283(8) Uani 1 1 d . . . A 1
C10 C 0.8057(3) 0.6497(3) 0.57140(18) 0.0297(9) Uani 1 1 d . . . A 1
C11 C 0.7536(3) 0.5841(3) 0.61342(19) 0.0348(10) Uani 1 1 d . . . A 1
H11 H 0.7804 0.5489 0.6498 0.042 Uiso 1 1 calc R U . A 1
C12 C 0.6611(3) 0.5706(3) 0.6014(2) 0.0362(10) Uani 1 1 d . . . A 1
H12 H 0.6238 0.5264 0.6299 0.043 Uiso 1 1 calc R U . A 1
C13 C 0.9073(3) 0.6659(3) 0.57800(18) 0.0317(9) Uani 1 1 d . . . A 1
C14 C 0.9541(3) 0.6215(3) 0.6293(2) 0.0386(11) Uani 1 1 d . . . A 1
H14 H 0.9215 0.5793 0.6623 0.046 Uiso 1 1 calc R U . A 1
C15 C 1.0491(3) 0.6392(3) 0.6323(2) 0.0420(11) Uani 1 1 d . . . A 1
H15 H 1.0819 0.6104 0.6676 0.050 Uiso 1 1 calc R U . A 1
C16 C 1.0963(3) 0.7000(3) 0.5826(2) 0.0358(10) Uani 1 1 d . . . A 1
C17 C 1.0446(3) 0.7410(3) 0.53272(19) 0.0322(9) Uani 1 1 d . . . A 1
H17 H 1.0764 0.7819 0.4985 0.039 Uiso 1 1 calc R U . A 1
N3 N 0.9520(2) 0.7257(2) 0.53030(15) 0.0292(8) Uani 1 1 d . . . A 1
C18 C 1.1931(3) 0.7224(3) 0.5846(2) 0.0385(11) Uani 1 1 d . . . A 1
C19 C 1.2732(3) 0.7406(3) 0.5887(2) 0.0420(11) Uani 1 1 d . . . A 1
C20 C 1.3685(3) 0.7621(3) 0.5959(2) 0.0397(11) Uani 1 1 d . . . A 1
C21 C 1.4214(4) 0.8211(4) 0.5499(2) 0.0567(14) Uani 1 1 d . . . A 1
H21 H 1.3949 0.8501 0.5123 0.068 Uiso 1 1 calc R U . A 1
C22 C 1.5143(4) 0.8379(4) 0.5592(3) 0.0558(14) Uani 1 1 d . . . A 1
H22 H 1.5506 0.8777 0.5266 0.067 Uiso 1 1 calc R U . A 1
N4 N 1.5553(3) 0.8010(3) 0.61130(19) 0.0487(11) Uani 1 1 d . . . A 1
C23 C 1.5023(4) 0.7448(4) 0.6548(3) 0.0667(17) Uani 1 1 d . . . A 1
H23 H 1.5299 0.7166 0.6921 0.080 Uiso 1 1 calc R U . A 1
C24 C 1.4092(4) 0.7243(4) 0.6497(2) 0.0619(16) Uani 1 1 d . . . A 1
H24 H 1.3742 0.6846 0.6830 0.074 Uiso 1 1 calc R U . A 1
N5 N 0.8954(3) 0.7190(2) 0.40571(15) 0.0327(8) Uani 1 1 d . . . A 1
C25 C 0.9682(3) 0.6540(3) 0.4143(2) 0.0374(10) Uani 1 1 d . . . A 1
H25 H 1.0008 0.6378 0.4502 0.045 Uiso 1 1 calc R U . A 1
C26 C 0.9969(4) 0.6104(4) 0.3724(2) 0.0506(13) Uani 1 1 d . . . A 1
H26 H 1.0508 0.5665 0.3786 0.061 Uiso 1 1 calc R U . A 1
C27 C 0.9478(4) 0.6299(4) 0.3214(2) 0.0601(15) Uani 1 1 d . . . A 1
H27 H 0.9659 0.5991 0.2926 0.072 Uiso 1 1 calc R U . A 1
C28 C 0.8709(4) 0.6962(4) 0.3134(2) 0.0544(14) Uani 1 1 d . . . A 1
H28 H 0.8358 0.7104 0.2787 0.065 Uiso 1 1 calc R U . A 1
C29 C 0.8443(4) 0.7421(3) 0.3554(2) 0.0416(11) Uani 1 1 d . . . A 1
C30 C 0.7690(3) 0.8157(3) 0.35200(19) 0.0373(10) Uani 1 1 d . . . A 1
C31 C 0.7041(4) 0.8488(4) 0.3086(2) 0.0538(14) Uani 1 1 d . . . A 1
F1 F 0.7063(3) 0.8108(2) 0.26351(15) 0.0846(11) Uani 1 1 d . . . A 1
C32 C 0.6332(4) 0.9175(4) 0.3079(3) 0.0638(16) Uani 1 1 d . . . A 1
H32 H 0.5886 0.9385 0.2776 0.077 Uiso 1 1 calc R U . A 1
C33 C 0.6314(4) 0.9534(3) 0.3540(2) 0.0523(13) Uani 1 1 d . . . A 1
F2 F 0.5622(2) 1.0208(2) 0.35495(16) 0.0763(10) Uani 1 1 d . . . A 1
C34 C 0.6934(3) 0.9254(3) 0.3985(2) 0.0406(11) Uani 1 1 d . . . A 1
H34 H 0.6887 0.9531 0.4292 0.049 Uiso 1 1 calc R U . A 1
C35 C 0.7641(3) 0.8552(3) 0.39829(18) 0.0316(10) Uani 1 1 d . . . A 1
N6 N 0.8275(3) 0.8957(2) 0.50056(15) 0.0306(8) Uani 1 1 d . . . A 1
C36 C 0.7587(3) 0.8923(3) 0.54654(18) 0.0367(10) Uani 1 1 d . . . A 1
H36 H 0.7296 0.8378 0.5661 0.044 Uiso 1 1 calc R U . A 1
C37 C 0.7276(3) 0.9639(3) 0.5670(2) 0.0406(11) Uani 1 1 d . . . A 1
H37 H 0.6774 0.9592 0.5994 0.049 Uiso 1 1 calc R U . A 1
C38 C 0.7708(4) 1.0423(3) 0.5397(2) 0.0467(12) Uani 1 1 d . . . A 1
H38 H 0.7510 1.0930 0.5525 0.056 Uiso 1 1 calc R U . A 1
C39 C 0.8446(4) 1.0457(3) 0.4925(2) 0.0467(13) Uani 1 1 d . . . A 1
H39 H 0.8758 1.0992 0.4738 0.056 Uiso 1 1 calc R U . A 1
C40 C 0.8731(3) 0.9735(3) 0.47245(19) 0.0344(10) Uani 1 1 d . . . A 1
C41 C 0.9470(3) 0.9672(3) 0.42420(19) 0.0341(10) Uani 1 1 d . . . A 1
C42 C 1.0090(4) 1.0343(3) 0.3896(2) 0.0419(12) Uani 1 1 d . . . A 1
F3 F 1.0011(2) 1.11272(19) 0.40208(14) 0.0594(8) Uani 1 1 d . . . A 1
C43 C 1.0785(4) 1.0241(3) 0.3457(2) 0.0482(13) Uani 1 1 d . . . A 1
H43 H 1.1184 1.0706 0.3230 0.058 Uiso 1 1 calc R U . A 1
C44 C 1.0886(4) 0.9432(4) 0.3358(2) 0.0452(12) Uani 1 1 d . . . A 1
F4 F 1.1580(2) 0.9308(2) 0.29226(13) 0.0629(8) Uani 1 1 d . . . A 1
C45 C 1.0292(3) 0.8752(3) 0.3659(2) 0.0418(11) Uani 1 1 d . . . A 1
H45 H 1.0378 0.8212 0.3562 0.050 Uiso 1 1 calc R U . A 1
C46 C 0.9568(3) 0.8861(3) 0.41059(18) 0.0341(10) Uani 1 1 d . . . A 1
Ir2 Ir 0.10708(2) 0.21212(2) 0.11977(2) 0.02423(5) Uani 1 1 d . . . B 1
N7 N 0.8198(3) 0.4473(3) 0.0248(3) 0.0610(13) Uani 1 1 d . . . B 1
C47 C 0.6290(3) 0.4073(3) 0.0161(2) 0.0358(10) Uani 1 1 d . . . B 1
C48 C 0.6923(3) 0.4441(3) -0.0355(2) 0.0460(12) Uani 1 1 d . . . B 1
H48 H 0.6718 0.4561 -0.0748 0.055 Uiso 1 1 calc R U . B 1
C49 C 0.7845(4) 0.4625(4) -0.0284(3) 0.0557(14) Uani 1 1 d . . . B 1
H49 H 0.8261 0.4879 -0.0639 0.067 Uiso 1 1 calc R U . B 1
C50 C 0.7608(4) 0.4127(4) 0.0733(3) 0.0602(15) Uani 1 1 d . . . B 1
H50 H 0.7835 0.4026 0.1118 0.072 Uiso 1 1 calc R U . B 1
C51 C 0.6671(4) 0.3901(4) 0.0713(2) 0.0498(12) Uani 1 1 d . . . B 1
H51 H 0.6288 0.3627 0.1078 0.060 Uiso 1 1 calc R U . B 1
C52 C 0.5338(3) 0.3840(3) 0.0123(2) 0.0379(10) Uani 1 1 d . . . B 1
C53 C 0.4544(3) 0.3648(3) 0.0092(2) 0.0365(10) Uani 1 1 d . . . B 1
C54 C 0.3590(3) 0.3425(3) 0.00151(19) 0.0322(9) Uani 1 1 d . . . B 1
C55 C 0.2973(3) 0.2989(3) 0.05152(18) 0.0306(9) Uani 1 1 d . . . B 1
H55 H 0.3193 0.2839 0.0907 0.037 Uiso 1 1 calc R U . B 1
N8 N 0.2079(2) 0.2772(2) 0.04645(14) 0.0265(7) Uani 1 1 d . . . B 1
C56 C 0.1768(3) 0.2982(3) -0.00960(18) 0.0287(9) Uani 1 1 d . . . B 1
C57 C 0.2358(3) 0.3400(3) -0.06102(19) 0.0381(10) Uani 1 1 d . . . B 1
H57 H 0.2138 0.3532 -0.1000 0.046 Uiso 1 1 calc R U . B 1
C58 C 0.3266(3) 0.3618(3) -0.0546(2) 0.0397(11) Uani 1 1 d . . . B 1
H58 H 0.3676 0.3906 -0.0895 0.048 Uiso 1 1 calc R U . B 1
C59 C 0.0762(3) 0.2760(3) -0.01146(17) 0.0279(9) Uani 1 1 d . . . B 1
C60 C 0.0347(3) 0.2923(3) -0.06518(18) 0.0340(10) Uani 1 1 d . . . B 1
H60 H 0.0719 0.3166 -0.1028 0.041 Uiso 1 1 calc R U . B 1
C61 C -0.0611(4) 0.2731(3) -0.0637(2) 0.0404(11) Uani 1 1 d . . . B 1
H61 H -0.0903 0.2842 -0.1003 0.048 Uiso 1 1 calc R U . B 1
C62 C -0.1143(3) 0.2378(3) -0.00854(19) 0.0350(10) Uani 1 1 d . . . B 1
C63 C -0.0678(3) 0.2212(3) 0.04458(19) 0.0301(9) Uani 1 1 d . . . B 1
H63 H -0.1030 0.1955 0.0826 0.036 Uiso 1 1 calc R U . B 1
N9 N 0.0256(2) 0.2409(2) 0.04293(15) 0.0275(7) Uani 1 1 d . . . B 1
C64 C -0.2134(3) 0.2152(3) -0.0051(2) 0.0359(10) Uani 1 1 d . . . B 1
C65 C -0.2931(3) 0.1985(3) -0.0075(2) 0.0380(10) Uani 1 1 d . . . B 1
C66 C -0.3906(3) 0.1749(3) -0.0092(2) 0.0420(11) Uani 1 1 d . . . B 1
C67 C -0.4364(3) 0.2032(4) -0.0622(2) 0.0510(13) Uani 1 1 d . . . B 1
H67 H -0.4052 0.2406 -0.0983 0.061 Uiso 1 1 calc R U . B 1
C68 C -0.5285(4) 0.1758(5) -0.0614(3) 0.0657(17) Uani 1 1 d . . . B 1
H68 H -0.5580 0.1936 -0.0984 0.079 Uiso 1 1 calc R U . B 1
N10 N -0.5783(3) 0.1263(4) -0.0122(2) 0.0682(14) Uani 1 1 d . . . B 1
C69 C -0.5352(4) 0.1009(5) 0.0379(3) 0.0754(19) Uani 1 1 d . . . B 1
H69 H -0.5694 0.0653 0.0736 0.090 Uiso 1 1 calc R U . B 1
C70 C -0.4419(4) 0.1233(4) 0.0417(3) 0.0619(15) Uani 1 1 d . . . B 1
H70 H -0.4139 0.1031 0.0793 0.074 Uiso 1 1 calc R U . B 1
N11 N 0.1407(2) 0.0870(2) 0.11313(14) 0.0278(7) Uani 1 1 d . . . B 1
C71 C 0.2135(3) 0.0644(3) 0.07585(19) 0.0349(10) Uani 1 1 d . . . B 1
H71 H 0.2487 0.1105 0.0476 0.042 Uiso 1 1 calc R U . B 1
C72 C 0.2397(4) -0.0205(3) 0.0762(2) 0.0417(11) Uani 1 1 d . . . B 1
H72 H 0.2927 -0.0335 0.0495 0.050 Uiso 1 1 calc R U . B 1
C73 C 0.1876(4) -0.0878(3) 0.1164(2) 0.0474(12) Uani 1 1 d . . . B 1
H73 H 0.2045 -0.1479 0.1178 0.057 Uiso 1 1 calc R U . B 1
C74 C 0.1100(4) -0.0666(3) 0.1550(2) 0.0430(12) Uani 1 1 d . . . B 1
H74 H 0.0732 -0.1121 0.1826 0.052 Uiso 1 1 calc R U . B 1
C75 C 0.0869(3) 0.0215(3) 0.15299(19) 0.0357(10) Uani 1 1 d . . . B 1
C76 C 0.0081(3) 0.0552(3) 0.19052(18) 0.0323(10) Uani 1 1 d . . . B 1
C77 C -0.0608(4) 0.0061(3) 0.2315(2) 0.0443(12) Uani 1 1 d . . . B 1
F5 F -0.0622(2) -0.08257(19) 0.23834(13) 0.0591(8) Uani 1 1 d . . . B 1
C78 C -0.1294(4) 0.0394(4) 0.2667(2) 0.0491(13) Uani 1 1 d . . . B 1
H78 H -0.1748 0.0028 0.2950 0.059 Uiso 1 1 calc R U . B 1
C79 C -0.1308(4) 0.1294(4) 0.2599(2) 0.0483(12) Uani 1 1 d . . . B 1
F6 F -0.1951(2) 0.1644(2) 0.29506(16) 0.0746(10) Uani 1 1 d . . . B 1
C80 C -0.0640(3) 0.1824(3) 0.2186(2) 0.0413(11) Uani 1 1 d . . . B 1
H80 H -0.0662 0.2438 0.2148 0.050 Uiso 1 1 calc R U . B 1
C81 C 0.0057(3) 0.1468(3) 0.18314(17) 0.0310(10) Uani 1 1 d . . . B 1
C82 C 0.0080(3) 0.3940(3) 0.1083(2) 0.0346(10) Uani 1 1 d . . . B 1
H82 H -0.0224 0.3860 0.0764 0.042 Uiso 1 1 calc R U . B 1
N12 N 0.0728(3) 0.3295(2) 0.13692(15) 0.0300(8) Uani 1 1 d . . . B 1
C83 C -0.0166(4) 0.4716(3) 0.1232(2) 0.0460(12) Uani 1 1 d . . . B 1
H83 H -0.0649 0.5148 0.1031 0.055 Uiso 1 1 calc R U . B 1
C84 C 0.0298(4) 0.4846(3) 0.1672(2) 0.0523(13) Uani 1 1 d . . . B 1
H84 H 0.0149 0.5378 0.1777 0.063 Uiso 1 1 calc R U . B 1
C85 C 0.0990(4) 0.4201(3) 0.1968(2) 0.0454(12) Uani 1 1 d . . . B 1
H85 H 0.1331 0.4300 0.2265 0.055 Uiso 1 1 calc R U . B 1
C86 C 0.1180(3) 0.3420(3) 0.18294(18) 0.0332(10) Uani 1 1 d . . . B 1
C87 C 0.1850(3) 0.2646(3) 0.21124(18) 0.0327(10) Uani 1 1 d . . . B 1
C88 C 0.2404(3) 0.2567(3) 0.25895(19) 0.0394(11) Uani 1 1 d . . . B 1
F7 F 0.2345(2) 0.3244(2) 0.28332(13) 0.0595(8) Uani 1 1 d . . . B 1
C89 C 0.3030(3) 0.1849(3) 0.2824(2) 0.0428(12) Uani 1 1 d . . . B 1
H89 H 0.3406 0.1814 0.3146 0.051 Uiso 1 1 calc R U . B 1
C90 C 0.3091(3) 0.1170(3) 0.2569(2) 0.0394(11) Uani 1 1 d . . . B 1
F8 F 0.3710(2) 0.04429(19) 0.28004(14) 0.0590(8) Uani 1 1 d . . . B 1
C91 C 0.2558(3) 0.1203(3) 0.21097(18) 0.0337(10) Uani 1 1 d . . . B 1
H91 H 0.2623 0.0715 0.1954 0.040 Uiso 1 1 calc R U . B 1
C92 C 0.1927(3) 0.1933(3) 0.18663(17) 0.0295(9) Uani 1 1 d . . . B 1
P1 P 0.73806(16) 0.53406(16) 0.23856(8) 0.0938(7) Uani 1 1 d . . . C 1
F9 F 0.8097(6) 0.4561(7) 0.2651(4) 0.274(5) Uani 1 1 d . . . C 1
F10 F 0.6493(4) 0.4795(4) 0.2726(2) 0.144(2) Uani 1 1 d . . . C 1
F11 F 0.7373(5) 0.5031(3) 0.1821(2) 0.1374(19) Uani 1 1 d . . . C 1
F12 F 0.6643(4) 0.6140(4) 0.2077(3) 0.153(2) Uani 1 1 d . . . C 1
F13 F 0.8252(3) 0.5942(4) 0.20283(17) 0.1278(19) Uani 1 1 d . . . C 1
F14 F 0.7372(6) 0.5677(7) 0.2919(2) 0.243(5) Uani 1 1 d . . . C 1
P2 P 0.77956(11) 0.36751(9) 0.77018(6) 0.0508(3) Uani 1 1 d . . . D 1
F15 F 0.8542(2) 0.44045(19) 0.73527(14) 0.0607(8) Uani 1 1 d . . . D 1
F16 F 0.7056(3) 0.2937(3) 0.80454(18) 0.1125(15) Uani 1 1 d . . . D 1
F17 F 0.6923(3) 0.4325(3) 0.7399(2) 0.1224(18) Uani 1 1 d . . . D 1
F18 F 0.7950(3) 0.3311(3) 0.71460(17) 0.1049(14) Uani 1 1 d . . . D 1
F19 F 0.8690(3) 0.3029(2) 0.79889(17) 0.0946(12) Uani 1 1 d . . . D 1
F20 F 0.7665(3) 0.4029(3) 0.82621(17) 0.0942(12) Uani 1 1 d . . . D 1
O1 O 0.5632(6) 0.5946(8) 0.8273(3) 0.126(9) Uani 1 1 d . . . E 1
O2 O 0.0510(13) 0.0168(16) 0.9716(8) 0.118(18) Uani 0.5 1 d . . P F -1

loop_
_atom_site_aniso_label
_atom_site_aniso_U_11
_atom_site_aniso_U_22
_atom_site_aniso_U_33
_atom_site_aniso_U_23
_atom_site_aniso_U_13
_atom_site_aniso_U_12
Ir1 0.02704(11) 0.03110(9) 0.02228(8) -0.00007(6) -0.00648(7) -0.01456(7)
N1 0.044(3) 0.110(5) 0.088(4) -0.041(4) -0.015(3) -0.014(3)
C1 0.030(3) 0.049(3) 0.050(3) -0.019(2) -0.003(2) -0.010(2)
C2 0.046(3) 0.088(4) 0.053(3) -0.012(3) -0.013(3) -0.018(3)
C3 0.051(4) 0.126(6) 0.057(4) -0.022(4) -0.017(3) -0.016(4)
C4 0.036(3) 0.070(4) 0.094(5) -0.024(4) 0.007(3) -0.026(3)
C5 0.033(3) 0.056(3) 0.058(3) -0.014(3) -0.004(2) -0.015(2)
C6 0.034(3) 0.041(3) 0.042(3) -0.010(2) -0.003(2) -0.0134(19)
C7 0.029(3) 0.038(2) 0.038(2) -0.0105(19) -0.0007(19) -0.0099(18)
C8 0.030(3) 0.039(2) 0.037(2) -0.0148(19) -0.0022(19) -0.0151(18)
C9 0.033(3) 0.037(2) 0.025(2) -0.0036(17) -0.0057(17) -0.0142(18)
N2 0.030(2) 0.0332(18) 0.0212(16) -0.0030(14) -0.0069(14) -0.0115(14)
C10 0.034(3) 0.029(2) 0.026(2) -0.0054(17) -0.0076(17) -0.0082(17)
C11 0.035(3) 0.035(2) 0.030(2) 0.0021(18) -0.0077(19) -0.0150(19)
C12 0.035(3) 0.035(2) 0.036(2) -0.0020(19) -0.003(2) -0.0173(19)
C13 0.036(3) 0.033(2) 0.028(2) -0.0055(17) -0.0095(18) -0.0130(18)
C14 0.038(3) 0.041(3) 0.032(2) 0.0025(19) -0.010(2) -0.013(2)
C15 0.044(3) 0.044(3) 0.035(2) 0.002(2) -0.021(2) -0.013(2)
C16 0.032(3) 0.039(2) 0.039(2) -0.011(2) -0.014(2) -0.0074(19)
C17 0.027(2) 0.039(2) 0.030(2) -0.0064(18) -0.0067(18) -0.0111(18)
N3 0.031(2) 0.0303(18) 0.0267(17) -0.0046(14) -0.0052(15) -0.0129(15)
C18 0.031(3) 0.039(3) 0.047(3) -0.012(2) -0.013(2) -0.0053(19)
C19 0.040(3) 0.044(3) 0.045(3) -0.014(2) -0.015(2) -0.005(2)
C20 0.032(3) 0.044(3) 0.048(3) -0.016(2) -0.011(2) -0.010(2)
C21 0.045(3) 0.066(4) 0.052(3) 0.002(3) -0.021(3) -0.012(3)
C22 0.043(3) 0.060(3) 0.055(3) 0.002(3) -0.015(3) -0.017(2)
N4 0.032(2) 0.066(3) 0.049(3) -0.012(2) -0.0167(19) -0.012(2)
C23 0.050(4) 0.093(5) 0.050(3) 0.003(3) -0.022(3) -0.031(3)
C24 0.044(3) 0.087(4) 0.047(3) 0.001(3) -0.008(3) -0.034(3)
N5 0.033(2) 0.037(2) 0.0289(19) -0.0053(15) -0.0047(15) -0.0184(16)
C25 0.032(3) 0.043(3) 0.038(3) -0.010(2) -0.005(2) -0.015(2)
C26 0.037(3) 0.060(3) 0.060(3) -0.027(3) -0.004(2) -0.007(2)
C27 0.060(4) 0.088(4) 0.044(3) -0.035(3) 0.002(3) -0.017(3)
C28 0.065(4) 0.067(4) 0.039(3) -0.021(3) -0.014(3) -0.010(3)
C29 0.053(3) 0.045(3) 0.027(2) -0.005(2) -0.008(2) -0.023(2)
C30 0.042(3) 0.042(3) 0.026(2) -0.0020(19) -0.0096(19) -0.016(2)
C31 0.068(4) 0.061(3) 0.037(3) -0.013(2) -0.023(3) -0.011(3)
F1 0.116(3) 0.094(3) 0.058(2) -0.0312(19) -0.056(2) 0.008(2)
C32 0.070(4) 0.065(4) 0.057(4) -0.007(3) -0.039(3) -0.003(3)
C33 0.053(3) 0.048(3) 0.055(3) -0.011(3) -0.023(3) 0.003(2)
F2 0.070(2) 0.077(2) 0.083(2) -0.022(2) -0.0415(19) 0.0189(18)
C34 0.042(3) 0.043(3) 0.034(2) -0.002(2) -0.013(2) -0.009(2)
C35 0.031(3) 0.036(2) 0.024(2) 0.0020(17) -0.0056(17) -0.0181(18)
N6 0.033(2) 0.0313(18) 0.0255(18) -0.0007(14) -0.0105(15) -0.0100(15)
C36 0.043(3) 0.037(2) 0.025(2) 0.0013(18) -0.008(2) -0.013(2)
C37 0.048(3) 0.040(3) 0.032(2) -0.006(2) -0.009(2) -0.009(2)
C38 0.059(3) 0.041(3) 0.040(3) -0.007(2) -0.014(2) -0.009(2)
C39 0.061(3) 0.037(3) 0.042(3) -0.001(2) -0.022(2) -0.016(2)
C40 0.042(3) 0.030(2) 0.030(2) 0.0013(18) -0.016(2) -0.0165(19)
C41 0.038(3) 0.032(2) 0.030(2) 0.0016(17) -0.0100(19) -0.0195(18)
C42 0.045(3) 0.038(3) 0.039(3) 0.002(2) -0.011(2) -0.022(2)
F3 0.075(2) 0.0451(17) 0.0573(19) -0.0045(14) -0.0041(16) -0.0369(15)
C43 0.048(3) 0.050(3) 0.038(3) 0.007(2) -0.006(2) -0.030(2)
C44 0.039(3) 0.059(3) 0.030(2) -0.001(2) 0.001(2) -0.017(2)
F4 0.0497(19) 0.078(2) 0.0508(18) -0.0060(16) 0.0167(15) -0.0265(16)
C45 0.041(3) 0.049(3) 0.033(2) -0.003(2) -0.005(2) -0.020(2)
C46 0.032(3) 0.044(3) 0.023(2) 0.0023(18) -0.0068(18) -0.0211(19)
Ir2 0.02638(10) 0.02643(8) 0.02001(8) -0.00351(6) -0.00587(6) -0.00943(6)
N7 0.036(3) 0.069(3) 0.082(4) -0.026(3) -0.012(3) -0.007(2)
C47 0.033(3) 0.030(2) 0.045(3) -0.0097(19) -0.010(2) -0.0045(18)
C48 0.039(3) 0.047(3) 0.047(3) -0.003(2) -0.009(2) -0.010(2)
C49 0.031(3) 0.056(3) 0.071(4) -0.008(3) 0.004(3) -0.010(2)
C50 0.043(4) 0.084(4) 0.063(4) -0.031(3) -0.019(3) -0.002(3)
C51 0.041(3) 0.063(3) 0.046(3) -0.016(3) -0.004(2) -0.007(2)
C52 0.032(3) 0.039(2) 0.040(3) -0.007(2) -0.005(2) -0.0049(19)
C53 0.040(3) 0.032(2) 0.035(2) -0.0044(19) -0.003(2) -0.0117(19)
C54 0.030(3) 0.032(2) 0.033(2) -0.0075(18) -0.0018(18) -0.0087(18)
C55 0.030(2) 0.035(2) 0.028(2) -0.0077(17) -0.0052(18) -0.0075(18)
N8 0.031(2) 0.0257(17) 0.0221(16) -0.0008(13) -0.0098(14) -0.0102(14)
C56 0.032(2) 0.029(2) 0.024(2) -0.0024(16) -0.0087(17) -0.0080(17)
C57 0.039(3) 0.046(3) 0.023(2) 0.0008(19) -0.0031(19) -0.013(2)
C58 0.036(3) 0.049(3) 0.027(2) -0.001(2) 0.0019(19) -0.012(2)
C59 0.032(2) 0.027(2) 0.023(2) -0.0030(16) -0.0072(17) -0.0066(17)
C60 0.039(3) 0.038(2) 0.023(2) -0.0026(18) -0.0092(18) -0.0096(19)
C61 0.048(3) 0.045(3) 0.029(2) -0.006(2) -0.019(2) -0.007(2)
C62 0.039(3) 0.035(2) 0.036(2) -0.0117(19) -0.015(2) -0.0089(19)
C63 0.031(2) 0.030(2) 0.031(2) -0.0077(17) -0.0082(18) -0.0099(17)
N9 0.030(2) 0.0271(17) 0.0261(17) -0.0045(14) -0.0104(14) -0.0063(14)
C64 0.036(3) 0.038(2) 0.037(2) -0.014(2) -0.012(2) -0.0032(19)
C65 0.033(3) 0.040(3) 0.045(3) -0.017(2) -0.009(2) -0.002(2)
C66 0.037(3) 0.047(3) 0.052(3) -0.027(2) -0.008(2) -0.006(2)
C67 0.032(3) 0.078(4) 0.049(3) -0.025(3) -0.010(2) -0.006(2)
C68 0.037(3) 0.113(5) 0.055(4) -0.037(4) -0.010(3) -0.002(3)
N10 0.040(3) 0.095(4) 0.073(4) -0.025(3) -0.008(3) -0.017(3)
C69 0.045(4) 0.102(5) 0.071(4) -0.009(4) -0.006(3) -0.028(3)
C70 0.048(4) 0.084(4) 0.052(3) -0.014(3) -0.008(3) -0.014(3)
N11 0.033(2) 0.0274(17) 0.0219(17) -0.0030(14) -0.0073(15) -0.0072(14)
C71 0.039(3) 0.040(3) 0.027(2) -0.0094(19) -0.0050(19) -0.008(2)
C72 0.046(3) 0.041(3) 0.037(3) -0.012(2) -0.003(2) 0.000(2)
C73 0.068(4) 0.026(2) 0.048(3) -0.009(2) -0.014(3) -0.001(2)
C74 0.058(3) 0.027(2) 0.041(3) -0.003(2) -0.004(2) -0.011(2)
C75 0.048(3) 0.034(2) 0.026(2) -0.0025(18) -0.012(2) -0.018(2)
C76 0.040(3) 0.034(2) 0.024(2) -0.0049(17) -0.0056(18) -0.0160(19)
C77 0.045(3) 0.046(3) 0.042(3) -0.005(2) -0.011(2) -0.020(2)
F5 0.070(2) 0.0469(17) 0.0567(19) -0.0043(14) 0.0036(15) -0.0328(15)
C78 0.043(3) 0.067(4) 0.036(3) -0.010(2) 0.006(2) -0.026(3)
C79 0.044(3) 0.062(3) 0.036(3) -0.013(2) 0.007(2) -0.015(2)
F6 0.058(2) 0.090(3) 0.072(2) -0.030(2) 0.0323(18) -0.0176(18)
C80 0.045(3) 0.044(3) 0.034(2) -0.008(2) -0.003(2) -0.015(2)
C81 0.032(3) 0.043(2) 0.0185(19) -0.0048(17) -0.0054(17) -0.0158(19)
C82 0.033(3) 0.035(2) 0.037(2) -0.0097(19) -0.0098(19) -0.0068(18)
N12 0.031(2) 0.0297(18) 0.0317(19) -0.0100(15) -0.0041(15) -0.0082(15)
C83 0.055(3) 0.034(3) 0.049(3) -0.011(2) -0.011(2) -0.005(2)
C84 0.068(4) 0.039(3) 0.058(3) -0.025(3) -0.007(3) -0.007(2)
C85 0.063(3) 0.044(3) 0.037(3) -0.018(2) -0.011(2) -0.013(2)
C86 0.040(3) 0.037(2) 0.025(2) -0.0083(18) -0.0037(18) -0.0151(19)
C87 0.035(3) 0.040(2) 0.023(2) -0.0043(18) -0.0051(18) -0.0153(19)
C88 0.049(3) 0.047(3) 0.028(2) -0.011(2) -0.008(2) -0.021(2)
F7 0.081(2) 0.0619(19) 0.0480(17) -0.0253(15) -0.0263(16) -0.0111(16)
C89 0.043(3) 0.056(3) 0.027(2) -0.001(2) -0.016(2) -0.018(2)
C90 0.040(3) 0.038(3) 0.035(2) 0.002(2) -0.012(2) -0.011(2)
F8 0.0547(19) 0.0579(18) 0.0600(19) -0.0030(15) -0.0350(15) 0.0010(14)
C91 0.040(3) 0.033(2) 0.028(2) -0.0051(18) -0.0097(19) -0.0103(19)
C92 0.031(2) 0.036(2) 0.0188(18) 0.0008(16) -0.0031(16) -0.0196(18)
P1 0.0994(15) 0.1294(18) 0.0435(9) 0.0082(10) -0.0257(9) -0.0546(13)
F9 0.184(7) 0.320(11) 0.172(7) 0.120(7) -0.067(6) 0.051(7)
F10 0.146(5) 0.144(4) 0.114(4) 0.025(3) -0.017(3) -0.090(4)
F11 0.217(6) 0.102(4) 0.097(4) -0.014(3) -0.058(4) -0.027(4)
F12 0.147(5) 0.127(4) 0.144(5) -0.004(4) 0.040(4) -0.012(4)
F13 0.114(4) 0.210(5) 0.059(2) -0.019(3) 0.001(2) -0.092(3)
F14 0.264(8) 0.451(13) 0.074(3) -0.111(6) 0.061(4) -0.272(9)
P2 0.0670(10) 0.0485(8) 0.0305(6) 0.0015(6) -0.0055(6) -0.0180(7)
F15 0.068(2) 0.0476(17) 0.0608(19) -0.0075(15) 0.0030(16) -0.0200(14)
F16 0.140(4) 0.103(3) 0.078(3) 0.005(2) 0.014(3) -0.068(3)
F17 0.065(3) 0.154(4) 0.091(3) 0.039(3) -0.007(2) 0.002(3)
F18 0.150(4) 0.126(3) 0.062(2) -0.049(2) 0.010(2) -0.068(3)
F19 0.110(3) 0.076(3) 0.068(2) 0.0107(19) -0.013(2) 0.018(2)
F20 0.113(3) 0.121(3) 0.064(2) -0.051(2) 0.011(2) -0.025(2)
O1 0.117(3) 0.135(2) 0.091(3) 0.0127(3) -0.015(3) -0.028(3)
O2 0.118(3) 0.125(2) 0.081(3) 0.0107(3) -0.012(3) -0.026(3)

loop_
_atom_type_symbol
_atom_type_description
_atom_type_scat_dispersion_real
_atom_type_scat_dispersion_imag
_atom_type_scat_source
C C 0.0033 0.0016 'International Tables Vol C Tables 4.2.6.8 and 6.1.1.4'
H H 0.0000 0.0000 'International Tables Vol C Tables 4.2.6.8 and 6.1.1.4'
O O 0.0106 0.0060 'International Tables Vol C Tables 4.2.6.8 and 6.1.1.4'
F F 0.0171 0.0103 'International Tables Vol C Tables 4.2.6.8 and 6.1.1.4'
P P 0.1023 0.0942 'International Tables Vol C Tables 4.2.6.8 and 6.1.1.4'
Ir Ir -1.4442 7.9887 'International Tables Vol C Tables 4.2.6.8 and 6.1.1.4'
N N 0.0061 0.0033 'International Tables Vol C Tables 4.2.6.8 and 6.1.1.4'

loop_
_geom_angle_atom_site_label_1
_geom_angle_atom_site_label_2
_geom_angle_atom_site_label_3
_geom_angle
C46 Ir1 C35 88.94(16)
C46 Ir1 N5 92.36(16)
C35 Ir1 N5 80.84(16)
C46 Ir1 N6 80.41(17)
C35 Ir1 N6 92.16(16)
N5 Ir1 N6 170.06(13)
C46 Ir1 N2 174.64(14)
C35 Ir1 N2 96.28(14)
N5 Ir1 N2 89.67(13)
N6 Ir1 N2 98.14(13)
C46 Ir1 N3 98.11(15)
C35 Ir1 N3 172.87(13)
N5 Ir1 N3 97.72(14)
N6 Ir1 N3 90.09(13)
N2 Ir1 N3 76.69(12)
C3 N1 C4 114.3(5)
C2 C1 C5 117.5(4)
C2 C1 C6 121.8(5)
C5 C1 C6 120.7(4)
C1 C2 C3 118.2(5)
C1 C2 H2 120.9
C3 C2 H2 120.9
N1 C3 C2 125.8(6)
N1 C3 H3 117.1
C2 C3 H3 117.1
N1 C4 C5 126.2(6)
N1 C4 H4 116.9
C5 C4 H4 116.9
C1 C5 C4 117.9(5)
C1 C5 H5 121.0
C4 C5 H5 121.0
C7 C6 C1 178.9(5)
C6 C7 C8 178.8(5)
C12 C8 C9 117.8(4)
C12 C8 C7 121.7(4)
C9 C8 C7 120.5(4)
N2 C9 C8 123.2(4)
N2 C9 H9 118.4
C8 C9 H9 118.4
C9 N2 C10 118.4(3)
C9 N2 Ir1 125.5(3)
C10 N2 Ir1 116.0(3)
N2 C10 C11 121.9(4)
N2 C10 C13 114.9(3)
C11 C10 C13 123.1(4)
C10 C11 C12 118.7(4)
C10 C11 H11 120.6
C12 C11 H11 120.6
C8 C12 C11 120.0(4)
C8 C12 H12 120.0
C11 C12 H12 120.0
N3 C13 C14 121.7(4)
N3 C13 C10 115.9(3)
C14 C13 C10 122.3(4)
C13 C14 C15 119.3(4)
C13 C14 H14 120.3
C15 C14 H14 120.3
C14 C15 C16 119.2(4)
C14 C15 H15 120.4
C16 C15 H15 120.4
C17 C16 C15 117.9(4)
C17 C16 C18 121.1(4)
C15 C16 C18 120.9(4)
N3 C17 C16 123.1(4)
N3 C17 H17 118.4
C16 C17 H17 118.4
C17 N3 C13 118.7(3)
C17 N3 Ir1 125.1(3)
C13 N3 Ir1 115.8(3)
C19 C18 C16 177.2(5)
C18 C19 C20 178.0(5)
C24 C20 C21 117.9(4)
C24 C20 C19 120.4(4)
C21 C20 C19 121.7(4)
C20 C21 C22 119.1(5)
C20 C21 H21 120.5
C22 C21 H21 120.5
N4 C22 C21 123.8(5)
N4 C22 H22 118.1
C21 C22 H22 118.1
C23 N4 C22 115.6(4)
N4 C23 C24 124.6(5)
N4 C23 H23 117.7
C24 C23 H23 117.7
C20 C24 C23 119.1(5)
C20 C24 H24 120.5
C23 C24 H24 120.5
C25 N5 C29 120.9(4)
C25 N5 Ir1 123.5(3)
C29 N5 Ir1 115.3(3)
N5 C25 C26 121.4(4)
N5 C25 H25 119.3
C26 C25 H25 119.3
C25 C26 C27 120.2(5)
C25 C26 H26 119.9
C27 C26 H26 119.9
C26 C27 C28 118.0(5)
C26 C27 H27 121.0
C28 C27 H27 121.0
C29 C28 C27 121.3(5)
C29 C28 H28 119.4
C27 C28 H28 119.4
N5 C29 C28 118.1(5)
N5 C29 C30 114.1(4)
C28 C29 C30 127.8(4)
C31 C30 C35 118.2(5)
C31 C30 C29 126.2(4)
C35 C30 C29 115.6(4)
F1 C31 C30 119.4(5)
F1 C31 C32 116.4(4)
C30 C31 C32 124.1(5)
C33 C32 C31 115.4(5)
C33 C32 H32 122.3
C31 C32 H32 122.3
F2 C33 C34 118.6(5)
F2 C33 C32 117.0(5)
C34 C33 C32 124.4(5)
C33 C34 C35 119.0(5)
C33 C34 H34 120.5
C35 C34 H34 120.5
C34 C35 C30 118.9(4)
C34 C35 Ir1 127.0(3)
C30 C35 Ir1 114.0(3)
C36 N6 C40 119.5(4)
C36 N6 Ir1 124.8(3)
C40 N6 Ir1 115.3(3)
N6 C36 C37 123.3(4)
N6 C36 H36 118.4
C37 C36 H36 118.4
C38 C37 C36 118.6(5)
C38 C37 H37 120.7
C36 C37 H37 120.7
C37 C38 C39 118.5(5)
C37 C38 H38 120.8
C39 C38 H38 120.8
C40 C39 C38 121.6(4)
C40 C39 H39 119.2
C38 C39 H39 119.2
C39 C40 N6 118.5(4)
C39 C40 C41 128.0(4)
N6 C40 C41 113.5(4)
C46 C41 C42 117.8(4)
C46 C41 C40 115.9(3)
C42 C41 C40 126.2(4)
C43 C42 F3 117.4(4)
C43 C42 C41 123.8(5)
F3 C42 C41 118.8(4)
C42 C43 C44 116.5(4)
C42 C43 H43 121.7
C44 C43 H43 121.7
F4 C44 C43 117.9(4)
F4 C44 C45 118.4(5)
C43 C44 C45 123.6(5)
C44 C45 C46 119.8(5)
C44 C45 H45 120.1
C46 C45 H45 120.1
C45 C46 C41 118.4(4)
C45 C46 Ir1 127.4(3)
C41 C46 Ir1 114.2(3)
C92 Ir2 C81 87.42(15)
C92 Ir2 N12 80.77(16)
C81 Ir2 N12 94.73(16)
C92 Ir2 N11 94.30(15)
C81 Ir2 N11 80.51(16)
N12 Ir2 N11 173.35(13)
C92 Ir2 N8 97.69(13)
C81 Ir2 N8 174.34(13)
N12 Ir2 N8 88.53(13)
N11 Ir2 N8 96.60(13)
C92 Ir2 N9 174.45(13)
C81 Ir2 N9 98.03(14)
N12 Ir2 N9 97.63(13)
N11 Ir2 N9 87.69(12)
N8 Ir2 N9 76.92(12)
C50 N7 C49 116.6(5)
C51 C47 C48 115.9(4)
C51 C47 C52 121.9(4)
C48 C47 C52 122.1(4)
C49 C48 C47 119.0(5)
C49 C48 H48 120.5
C47 C48 H48 120.5
N7 C49 C48 124.7(5)
N7 C49 H49 117.7
C48 C49 H49 117.7
N7 C50 C51 123.4(5)
N7 C50 H50 118.3
C51 C50 H50 118.3
C47 C51 C50 120.4(5)
C47 C51 H51 119.8
C50 C51 H51 119.8
C53 C52 C47 179.8(6)
C52 C53 C54 176.6(5)
C58 C54 C55 117.7(4)
C58 C54 C53 121.7(4)
C55 C54 C53 120.5(4)
N8 C55 C54 122.5(4)
N8 C55 H55 118.8
C54 C55 H55 118.8
C55 N8 C56 118.7(3)
C55 N8 Ir2 125.6(3)
C56 N8 Ir2 115.7(3)
N8 C56 C57 121.4(4)
N8 C56 C59 115.6(3)
C57 C56 C59 123.0(4)
C58 C57 C56 118.8(4)
C58 C57 H57 120.6
C56 C57 H57 120.6
C54 C58 C57 120.9(4)
C54 C58 H58 119.5
C57 C58 H58 119.5
N9 C59 C60 121.8(4)
N9 C59 C56 115.8(3)
C60 C59 C56 122.4(4)
C61 C60 C59 119.4(4)
C61 C60 H60 120.3
C59 C60 H60 120.3
C60 C61 C62 119.7(4)
C60 C61 H61 120.2
C62 C61 H61 120.2
C61 C62 C63 118.3(4)
C61 C62 C64 121.4(4)
C63 C62 C64 120.3(4)
N9 C63 C62 121.8(4)
N9 C63 H63 119.1
C62 C63 H63 119.1
C63 N9 C59 118.9(3)
C63 N9 Ir2 125.4(3)
C59 N9 Ir2 115.5(3)
C65 C64 C62 174.3(5)
C64 C65 C66 178.1(5)
C70 C66 C67 117.2(5)
C70 C66 C65 121.5(5)
C67 C66 C65 121.3(5)
C66 C67 C68 118.6(5)
C66 C67 H67 120.7
C68 C67 H67 120.7
N10 C68 C67 124.2(5)
N10 C68 H68 117.9
C67 C68 H68 117.9
C69 N10 C68 116.9(5)
N10 C69 C70 123.5(6)
N10 C69 H69 118.3
C70 C69 H69 118.3
C66 C70 C69 119.7(5)
C66 C70 H70 120.2
C69 C70 H70 120.2
C71 N11 C75 118.9(4)
C71 N11 Ir2 125.0(3)
C75 N11 Ir2 115.9(3)
N11 C71 C72 123.7(4)
N11 C71 H71 118.2
C72 C71 H71 118.2
C71 C72 C73 118.5(5)
C71 C72 H72 120.7
C73 C72 H72 120.7
C72 C73 C74 119.4(4)
C72 C73 H73 120.3
C74 C73 H73 120.3
C75 C74 C73 119.6(4)
C75 C74 H74 120.2
C73 C74 H74 120.2
N11 C75 C74 119.9(4)
N11 C75 C76 113.5(4)
C74 C75 C76 126.6(4)
C77 C76 C81 118.4(4)
C77 C76 C75 126.4(4)
C81 C76 C75 115.2(4)
C78 C77 F5 116.1(4)
C78 C77 C76 124.2(5)
F5 C77 C76 119.7(5)
C77 C78 C79 117.2(4)
C77 C78 H78 121.4
C79 C78 H78 121.4
F6 C79 C80 119.7(5)
F6 C79 C78 119.2(4)
C80 C79 C78 121.1(5)
C81 C80 C79 120.7(4)
C81 C80 H80 119.7
C79 C80 H80 119.7
C80 C81 C76 118.4(4)
C80 C81 Ir2 127.0(3)
C76 C81 Ir2 114.6(3)
N12 C82 C83 122.9(4)
N12 C82 H82 118.5
C83 C82 H82 118.5
C82 N12 C86 118.3(4)
C82 N12 Ir2 124.7(3)
C86 N12 Ir2 116.9(3)
C84 C83 C82 118.5(5)
C84 C83 H83 120.7
C82 C83 H83 120.7
C83 C84 C85 120.0(5)
C83 C84 H84 120.0
C85 C84 H84 120.0
C86 C85 C84 119.9(4)
C86 C85 H85 120.1
C84 C85 H85 120.1
C85 C86 N12 120.2(4)
C85 C86 C87 127.7(4)
N12 C86 C87 112.1(4)
C88 C87 C92 118.6(4)
C88 C87 C86 125.7(4)
C92 C87 C86 115.7(3)
C89 C88 F7 116.9(4)
C89 C88 C87 123.4(4)
F7 C88 C87 119.7(4)
C88 C89 C90 116.3(4)
C88 C89 H89 121.8
C90 C89 H89 121.8
F8 C90 C91 119.9(4)
F8 C90 C89 117.2(4)
C91 C90 C89 122.9(4)
C90 C91 C92 121.1(4)
C90 C91 H91 119.5
C92 C91 H91 119.5
C91 C92 C87 117.7(4)
C91 C92 Ir2 127.8(3)
C87 C92 Ir2 114.4(3)
F9 P1 F14 91.9(5)
F9 P1 F11 90.2(5)
F14 P1 F11 177.7(5)
F9 P1 F10 91.0(4)
F14 P1 F10 88.3(3)
F11 P1 F10 92.4(3)
F9 P1 F12 176.9(5)
F14 P1 F12 91.2(5)
F11 P1 F12 86.7(3)
F10 P1 F12 89.6(3)
F9 P1 F13 91.8(4)
F14 P1 F13 91.1(3)
F11 P1 F13 88.1(3)
F10 P1 F13 177.2(4)
F12 P1 F13 87.6(3)
F20 P2 F18 178.7(3)
F20 P2 F17 92.5(3)
F18 P2 F17 88.8(3)
F20 P2 F19 88.7(2)
F18 P2 F19 90.1(2)
F17 P2 F19 178.4(2)
F20 P2 F15 90.8(2)
F18 P2 F15 88.89(19)
F17 P2 F15 89.8(2)
F19 P2 F15 89.0(2)
F20 P2 F16 90.0(2)
F18 P2 F16 90.4(2)
F17 P2 F16 90.5(3)
F19 P2 F16 90.6(2)
F15 P2 F16 179.2(2)

loop_
_geom_bond_atom_site_label_1
_geom_bond_atom_site_label_2
_geom_bond_distance
Ir1 C46 2.006(4)
Ir1 C35 2.016(4)
Ir1 N5 2.045(4)
Ir1 N6 2.046(3)
Ir1 N2 2.136(3)
Ir1 N3 2.138(3)
N1 C3 1.308(8)
N1 C4 1.311(8)
C1 C2 1.372(7)
C1 C5 1.380(7)
C1 C6 1.424(6)
C2 C3 1.389(8)
C2 H2 0.9500
C3 H3 0.9500
C4 C5 1.383(7)
C4 H4 0.9500
C5 H5 0.9500
C6 C7 1.198(6)
C7 C8 1.429(6)
C8 C12 1.379(6)
C8 C9 1.401(6)
C9 N2 1.332(5)
C9 H9 0.9500
N2 C10 1.363(5)
C10 C11 1.383(6)
C10 C13 1.486(5)
C11 C12 1.392(6)
C11 H11 0.9500
C12 H12 0.9500
C13 N3 1.348(5)
C13 C14 1.381(6)
C14 C15 1.383(6)
C14 H14 0.9500
C15 C16 1.395(6)
C15 H15 0.9500
C16 C17 1.383(6)
C16 C18 1.428(6)
C17 N3 1.337(5)
C17 H17 0.9500
C18 C19 1.195(6)
C19 C20 1.437(6)
C20 C24 1.370(7)
C20 C21 1.375(7)
C21 C22 1.391(7)
C21 H21 0.9500
C22 N4 1.339(6)
C22 H22 0.9500
N4 C23 1.325(7)
C23 C24 1.386(7)
C23 H23 0.9500
C24 H24 0.9500
N5 C25 1.340(6)
N5 C29 1.376(5)
C25 C26 1.372(7)
C25 H25 0.9500
C26 C27 1.377(7)
C26 H26 0.9500
C27 C28 1.391(8)
C27 H27 0.9500
C28 C29 1.395(7)
C28 H28 0.9500
C29 C30 1.461(7)
C30 C31 1.374(6)
C30 C35 1.410(6)
C31 F1 1.371(6)
C31 C32 1.376(8)
C32 C33 1.373(8)
C32 H32 0.9500
C33 F2 1.354(6)
C33 C34 1.360(6)
C34 C35 1.395(6)
C34 H34 0.9500
N6 C36 1.335(5)
N6 C40 1.384(5)
C36 C37 1.380(6)
C36 H36 0.9500
C37 C38 1.373(6)
C37 H37 0.9500
C38 C39 1.396(7)
C38 H38 0.9500
C39 C40 1.377(7)
C39 H39 0.9500
C40 C41 1.444(6)
C41 C46 1.414(6)
C41 C42 1.418(6)
C42 C43 1.350(7)
C42 F3 1.362(5)
C43 C44 1.370(7)
C43 H43 0.9500
C44 F4 1.356(6)
C44 C45 1.381(6)
C45 C46 1.391(7)
C45 H45 0.9500
Ir2 C92 2.004(4)
Ir2 C81 2.016(4)
Ir2 N12 2.028(3)
Ir2 N11 2.044(3)
Ir2 N8 2.133(3)
Ir2 N9 2.138(3)
N7 C50 1.314(7)
N7 C49 1.334(7)
C47 C51 1.389(6)
C47 C48 1.402(6)
C47 C52 1.424(6)
C48 C49 1.377(7)
C48 H48 0.9500
C49 H49 0.9500
C50 C51 1.389(7)
C50 H50 0.9500
C51 H51 0.9500
C52 C53 1.185(6)
C53 C54 1.445(6)
C54 C58 1.370(6)
C54 C55 1.394(6)
C55 N8 1.345(5)
C55 H55 0.9500
N8 C56 1.358(5)
C56 C57 1.385(6)
C56 C59 1.479(5)
C57 C58 1.374(6)
C57 H57 0.9500
C58 H58 0.9500
C59 N9 1.354(5)
C59 C60 1.383(5)
C60 C61 1.382(6)
C60 H60 0.9500
C61 C62 1.385(6)
C61 H61 0.9500
C62 C63 1.407(5)
C62 C64 1.435(6)
C63 N9 1.351(5)
C63 H63 0.9500
C64 C65 1.171(6)
C65 C66 1.443(6)
C66 C70 1.376(7)
C66 C67 1.383(7)
C67 C68 1.383(7)
C67 H67 0.9500
C68 N10 1.330(8)
C68 H68 0.9500
N10 C69 1.305(8)
C69 C70 1.393(7)
C69 H69 0.9500
C70 H70 0.9500
N11 C71 1.340(5)
N11 C75 1.375(5)
C71 C72 1.357(6)
C71 H71 0.9500
C72 C73 1.383(7)
C72 H72 0.9500
C73 C74 1.394(7)
C73 H73 0.9500
C74 C75 1.389(6)
C74 H74 0.9500
C75 C76 1.473(7)
C76 C77 1.377(6)
C76 C81 1.409(6)
C77 C78 1.351(7)
C77 F5 1.371(5)
C78 C79 1.387(7)
C78 H78 0.9500
C79 F6 1.332(6)
C79 C80 1.388(6)
C80 C81 1.383(6)
C80 H80 0.9500
C82 N12 1.340(5)
C82 C83 1.384(6)
C82 H82 0.9500
N12 C86 1.386(5)
C83 C84 1.358(7)
C83 H83 0.9500
C84 C85 1.388(7)
C84 H84 0.9500
C85 C86 1.373(6)
C85 H85 0.9500
C86 C87 1.475(6)
C87 C88 1.396(6)
C87 C92 1.417(6)
C88 C89 1.357(7)
C88 F7 1.363(5)
C89 C90 1.383(7)
C89 H89 0.9500
C90 F8 1.358(5)
C90 C91 1.361(6)
C91 C92 1.377(6)
C91 H91 0.9500
P1 F9 1.509(7)
P1 F14 1.509(6)
P1 F11 1.556(5)
P1 F10 1.562(5)
P1 F12 1.572(6)
P1 F13 1.600(4)
P2 F20 1.570(4)
P2 F18 1.570(4)
P2 F17 1.572(4)
P2 F19 1.581(4)
P2 F15 1.591(3)
P2 F16 1.591(4)

loop_
_platon_squeeze_void_nr
_platon_squeeze_void_average_x
_platon_squeeze_void_average_y
_platon_squeeze_void_average_z
_platon_squeeze_void_volume
_platon_squeeze_void_count_electrons
_platon_squeeze_void_content
1 0.425 0.079 0.774 399 77 ' '
2 0.575 0.921 0.226 401 77 ' '
3 0.466 0.589 0.157 20 3 ' '
4 0.534 0.411 0.843 21 3 ' '
